data_7702525
loop_
_publ_author_name
'Chao, Hui'
'Yang, Guang'
'Xue, Gen-Qiang'
'Li, Hong'
'Zang, Hao'
'Williams, Ian D.'
'Ji, Liang-Nian'
'Chen, Xiao-Ming'
'Li, Xiao-Yuan'

_publ_section_title
;
 Ruthenium(II) complexes containing novel asymmetric tridentate ligands:
 synthesis, structure, electrochemical and spectroscopic properties
;
_journal_issue 8
_journal_name_full 'Journal of the Chemical Society, Dalton Transactions'
_journal_page_first 1326
_journal_paper_doi 10.1039/b009680f
_journal_year 2001
_chemical_formula_moiety '[Ru(tpy)(ptp)][ClO~4~]~2~(H~2~O)'
_chemical_formula_sum 'C42 H28 Cl2 N8 O9 Ru'
_chemical_formula_weight 960.71
_space_group_IT_number 14
_space_group_name_Hall '-P 2yn'
_space_group_name_H-M_alt 'P 1 21/n 1'
_symmetry_cell_setting monoclinic
_symmetry_space_group_name_H-M 'P 1 21/n 1'
_atom_sites_solution_hydrogens geom
_atom_sites_solution_primary direct
_atom_sites_solution_secondary difmap
_audit_creation_method SHELXL-97
_cell_angle_alpha 90.00
_cell_angle_beta 90.68
_cell_angle_gamma 90.00
_cell_formula_units_Z 4
_cell_length_a 14.758(7)
_cell_length_b 16.920(7)
_cell_length_c 16.887(4)
_cell_measurement_reflns_used 25
_cell_measurement_temperature 293(2)
_cell_measurement_theta_max 15
_cell_measurement_theta_min 7.5
_cell_volume 4216(3)
_computing_structure_refinement 'SHELXL-97 (Sheldrick, 1997)'
_computing_structure_solution 'SHELXS-97 (Sheldrick, 1990)'
_diffrn_ambient_temperature 293(2)
_diffrn_measured_fraction_theta_full 0.963
_diffrn_measured_fraction_theta_max 0.963
_diffrn_measurement_device_type 'Siemens R3m'
_diffrn_measurement_method /w-scan
_diffrn_radiation_monochromator graphite
_diffrn_radiation_source 'fine-focus sealed tube'
_diffrn_radiation_type MoK\a
_diffrn_radiation_wavelength 0.71073
_diffrn_reflns_av_R_equivalents 0.0384
_diffrn_reflns_av_sigmaI/netI 0.0782
_diffrn_reflns_limit_h_max 17
_diffrn_reflns_limit_h_min 0
_diffrn_reflns_limit_k_max 20
_diffrn_reflns_limit_k_min 0
_diffrn_reflns_limit_l_max 20
_diffrn_reflns_limit_l_min -20
_diffrn_reflns_number 7712
_diffrn_reflns_theta_full 25.00
_diffrn_reflns_theta_max 25.00
_diffrn_reflns_theta_min 2.18
_diffrn_standards_interval_count 2
_diffrn_standards_interval_time 200
_exptl_absorpt_coefficient_mu 0.564
_exptl_absorpt_correction_T_max 0.770
_exptl_absorpt_correction_T_min 0.723
_exptl_absorpt_correction_type Semi-empirical
_exptl_crystal_colour 'dark brown'
_exptl_crystal_density_diffrn 1.510
_exptl_crystal_density_method 'not measured'
_exptl_crystal_description prismatic
_exptl_crystal_F_000 1936
_exptl_crystal_size_max 0.50
_exptl_crystal_size_mid 0.31
_exptl_crystal_size_min 0.14
_refine_diff_density_max 1.245
_refine_diff_density_min -0.862
_refine_diff_density_rms 0.121
_refine_ls_extinction_coef 0.0009(4)
_refine_ls_extinction_expression Fc^*^=kFc[1+0.001xFc^2^\l^3^/sin(2\q)]^-1/4^
_refine_ls_extinction_method SHELXL
_refine_ls_goodness_of_fit_ref 1.030
_refine_ls_hydrogen_treatment mixed
_refine_ls_matrix_type full
_refine_ls_number_parameters 569
_refine_ls_number_reflns 7417
_refine_ls_number_restraints 0
_refine_ls_restrained_S_all 1.030
_refine_ls_R_factor_all 0.1291
_refine_ls_R_factor_gt 0.0793
_refine_ls_shift/su_max 0.125
_refine_ls_shift/su_mean 0.009
_refine_ls_structure_factor_coef Fsqd
_refine_ls_weighting_details 'w=1/[\s^2^(Fo^2^)+(0.1284P)^2^+12.4186P] where P=(Fo^2^+2Fc^2^)/3'
_refine_ls_weighting_scheme calc
_refine_ls_wR_factor_gt 0.2075
_refine_ls_wR_factor_ref 0.2406
_reflns_number_gt 4734
_reflns_number_total 7417
_reflns_threshold_expression >2sigma(I)
_cod_data_source_file b009680f.txt
_cod_data_source_block Ruptp
_cod_depositor_comments
;
The following automatic conversions were performed:

data item '_symmetry_cell_setting' value 'Monoclinic' was changed to
'monoclinic' in accordance with the
/home/saulius/struct/COD-crude-data/automatic-downloads/DataCite-retrospective/RSC/depositions/lib/dictionaries/cif_core.dic
dictionary named 'cif_core.dic' version 2.4.2 last updated on
2011-04-26.

data item '_refine_ls_weighting_scheme' value 'calc
w=1/[\s^2^(Fo^2^)+(0.1284P)^2^+12.4186P] where P=(Fo^2^+2Fc^2^)/3'
was changed to 'calc'. A new data item '_refine_ls_weighting_details'
was created with the value set to
'w=1/[\s^2^(Fo^2^)+(0.1284P)^2^+12.4186P] where P=(Fo^2^+2Fc^2^)/3'.

Automatic conversion script
Id: cif_fix_values 6909 2019-04-08 15:41:33Z antanas 
;
_cod_original_sg_symbol_H-M P2(1)/n
_cod_database_code 7702525

loop_
_symmetry_equiv_pos_as_xyz
'x, y, z'
'-x+1/2, y+1/2, -z+1/2'
'-x, -y, -z'
'x-1/2, -y-1/2, z-1/2'

loop_
_atom_site_label
_atom_site_type_symbol
_atom_site_fract_x
_atom_site_fract_y
_atom_site_fract_z
_atom_site_U_iso_or_equiv
_atom_site_adp_type
_atom_site_occupancy
_atom_site_calc_flag
_atom_site_refinement_flags
Ru1 Ru 0.22338(4) 0.22750(4) 0.44262(4) 0.0359(2) Uani 1 d .
Cl1 Cl 0.17472(17) 0.40151(16) 0.71529(17) 0.0652(7) Uani 1 d .
Cl2 Cl 0.1602(3) 0.44438(19) 0.1860(2) 0.0993(11) Uani 1 d .
O1 O 0.1080(8) 0.3903(7) 0.6572(6) 0.136(4) Uani 1 d .
O2 O 0.1561(8) 0.3682(12) 0.7852(6) 0.209(9) Uani 1 d .
O3 O 0.191(2) 0.4755(10) 0.7151(12) 0.363(18) Uani 1 d .
O4 O 0.2509(10) 0.378(2) 0.6893(11) 0.40(2) Uani 1 d .
O5 O 0.1332(8) 0.3676(5) 0.1690(8) 0.149(5) Uani 1 d .
O6 O 0.1809(8) 0.4876(7) 0.1169(7) 0.137(4) Uani 1 d .
O7 O 0.2155(13) 0.4493(8) 0.2452(10) 0.259(11) Uani 1 d .
O8 O 0.0722(14) 0.4867(10) 0.2029(10) 0.224(8) Uani 1 d .
N1 N 0.2508(5) 0.4664(4) 0.5085(4) 0.0451(17) Uani 1 d .
N2 N 0.3611(4) 0.3323(4) 0.5231(4) 0.0417(16) Uani 1 d .
N3 N 0.2795(4) 0.3282(4) 0.4884(4) 0.0389(15) Uani 1 d .
N4 N 0.1274(4) 0.3074(4) 0.4195(4) 0.0403(15) Uani 1 d .
N5 N 0.1217(4) 0.1567(4) 0.3871(4) 0.0435(16) Uani 1 d .
N6 N 0.1887(4) 0.1871(4) 0.5551(4) 0.0419(16) Uani 1 d .
N7 N 0.3290(4) 0.1581(4) 0.4699(4) 0.0400(15) Uani 1 d .
N8 N 0.2962(4) 0.2300(4) 0.3377(4) 0.0431(16) Uani 1 d .
C1 C 0.3090(8) 0.6144(6) 0.5673(6) 0.067(3) Uani 1 d .
H1 H 0.2491 0.6063 0.5459 0.080 Uiso 1 d R
C2 C 0.3368(9) 0.6861(7) 0.5947(7) 0.081(3) Uani 1 d .
H2 H 0.2987 0.7318 0.5891 0.080 Uiso 1 d R
C3 C 0.4237(10) 0.6939(7) 0.6250(7) 0.085(4) Uani 1 d .
H3 H 0.4449 0.7441 0.6441 0.080 Uiso 1 d R
C4 C 0.4815(8) 0.6308(7) 0.6296(6) 0.067(3) Uani 1 d .
H4 H 0.5409 0.6386 0.6522 0.080 Uiso 1 d R
C5 C 0.4533(7) 0.5541(6) 0.6045(5) 0.057(3) Uani 1 d .
C6 C 0.3645(6) 0.5488(6) 0.5718(5) 0.054(2) Uani 1 d .
C7 C 0.5112(6) 0.4838(6) 0.6120(5) 0.054(2) Uani 1 d .
C8 C 0.6008(7) 0.4856(8) 0.6435(6) 0.069(3) Uani 1 d .
H8 H 0.6255 0.5352 0.6607 0.080 Uiso 1 d R
C9 C 0.6500(7) 0.4191(9) 0.6529(7) 0.081(4) Uani 1 d .
H9 H 0.7109 0.4233 0.6729 0.080 Uiso 1 d R
C10 C 0.6169(7) 0.3479(9) 0.6306(6) 0.080(3) Uani 1 d .
H10 H 0.6542 0.3023 0.6401 0.080 Uiso 1 d R
C11 C 0.5308(6) 0.3412(7) 0.5974(6) 0.065(3) Uani 1 d .
H11 H 0.5059 0.2903 0.5843 0.080 Uiso 1 d R
C12 C 0.4780(6) 0.4085(6) 0.5877(5) 0.048(2) Uani 1 d .
C13 C 0.3877(5) 0.4039(5) 0.5512(4) 0.0398(18) Uani 1 d .
C14 C 0.3323(6) 0.4708(5) 0.5440(5) 0.049(2) Uani 1 d .
C15 C 0.2273(6) 0.3955(5) 0.4823(5) 0.0427(19) Uani 1 d .
C16 C 0.1384(5) 0.3834(5) 0.4412(5) 0.0424(19) Uani 1 d .
C17 C 0.0721(7) 0.4403(6) 0.4234(6) 0.061(3) Uani 1 d .
H17 H 0.0830 0.4945 0.4372 0.080 Uiso 1 d R
C18 C -0.0044(7) 0.4177(7) 0.3827(6) 0.070(3) Uani 1 d .
H18 H -0.0532 0.4542 0.3735 0.080 Uiso 1 d R
C19 C -0.0174(6) 0.3384(6) 0.3601(5) 0.057(2) Uani 1 d .
C20 C 0.0521(5) 0.2842(5) 0.3804(5) 0.044(2) Uani 1 d .
C21 C -0.0929(7) 0.3053(8) 0.3180(7) 0.074(3) Uani 1 d .
H21 H -0.1412 0.3411 0.3049 0.080 Uiso 1 d R
C22 C -0.0978(6) 0.2281(8) 0.2981(6) 0.070(3) Uani 1 d .
H22 H -0.1512 0.2093 0.2711 0.080 Uiso 1 d R
C23 C -0.0272(6) 0.1727(6) 0.3208(5) 0.057(2) Uani 1 d .
C24 C 0.0495(5) 0.2029(6) 0.3626(5) 0.047(2) Uani 1 d .
C25 C -0.0277(7) 0.0901(7) 0.3073(6) 0.071(3) Uani 1 d .
H25 H -0.0757 0.0630 0.2796 0.080 Uiso 1 d R
C26 C 0.0423(7) 0.0450(7) 0.3320(6) 0.070(3) Uani 1 d .
H26 H 0.0430 -0.0112 0.3246 0.080 Uiso 1 d R
C27 C 0.1176(7) 0.0788(6) 0.3707(6) 0.056(2) Uani 1 d .
H27 H 0.1684 0.0470 0.3867 0.080 Uiso 1 d R
C28 C 0.1104(7) 0.1963(5) 0.5929(5) 0.054(2) Uani 1 d .
H28 H 0.0648 0.2286 0.5680 0.080 Uiso 1 d R
C29 C 0.0923(8) 0.1613(7) 0.6652(6) 0.068(3) Uani 1 d .
H29 H 0.0351 0.1683 0.6908 0.080 Uiso 1 d R
C30 C 0.1600(8) 0.1157(6) 0.7000(6) 0.069(3) Uani 1 d .
H30 H 0.1486 0.0894 0.7492 0.080 Uiso 1 d R
C31 C 0.2405(7) 0.1068(6) 0.6640(5) 0.058(2) Uani 1 d .
H31 H 0.2881 0.0777 0.6900 0.080 Uiso 1 d R
C32 C 0.2547(6) 0.1424(5) 0.5911(5) 0.046(2) Uani 1 d .
C33 C 0.3375(6) 0.1316(5) 0.5446(5) 0.047(2) Uani 1 d .
C34 C 0.4198(7) 0.0992(6) 0.5700(6) 0.059(2) Uani 1 d .
H34 H 0.4241 0.0796 0.6233 0.080 Uiso 1 d R
C35 C 0.4907(7) 0.0920(6) 0.5172(7) 0.067(3) Uani 1 d .
H35 H 0.5472 0.0708 0.5362 0.080 Uiso 1 d R
C36 C 0.4793(6) 0.1181(5) 0.4398(6) 0.054(2) Uani 1 d .
H36 H 0.5280 0.1142 0.4027 0.080 Uiso 1 d R
C37 C 0.3969(5) 0.1515(5) 0.4175(5) 0.044(2) Uani 1 d .
C38 C 0.3741(5) 0.1842(5) 0.3396(5) 0.0433(19) Uani 1 d .
C39 C 0.4241(7) 0.1711(6) 0.2710(6) 0.057(2) Uani 1 d .
H39 H 0.4758 0.1367 0.2731 0.080 Uiso 1 d R
C40 C 0.3974(7) 0.2058(7) 0.2010(6) 0.068(3) Uani 1 d .
H40 H 0.4330 0.1996 0.1542 0.080 Uiso 1 d R
C41 C 0.3201(7) 0.2525(7) 0.1997(6) 0.073(3) Uani 1 d .
H41 H 0.3000 0.2751 0.1504 0.080 Uiso 1 d R
C42 C 0.2715(6) 0.2631(6) 0.2688(5) 0.057(2) Uani 1 d .
H42 H 0.2194 0.2970 0.2679 0.080 Uiso 1 d R
O1W O 0.3812(16) 0.322(2) 0.0104(11) 0.144(11) Uani 0.50 d P
O1W' O 0.310(3) 0.391(2) -0.0278(15) 0.25(2) Uani 0.50 d P

loop_
_atom_site_aniso_label
_atom_site_aniso_U_11
_atom_site_aniso_U_22
_atom_site_aniso_U_33
_atom_site_aniso_U_23
_atom_site_aniso_U_13
_atom_site_aniso_U_12
Ru1 0.0338(3) 0.0350(4) 0.0389(4) 0.0004(3) -0.0068(2) 0.0005(3)
Cl1 0.0537(14) 0.0653(16) 0.0766(18) 0.0077(14) -0.0014(12) -0.0032(12)
Cl2 0.154(3) 0.0597(18) 0.084(2) 0.0093(16) -0.023(2) -0.010(2)
O1 0.158(10) 0.148(10) 0.100(7) 0.013(7) -0.051(7) -0.043(8)
O2 0.111(8) 0.43(3) 0.084(7) 0.099(11) -0.003(6) -0.094(12)
O3 0.69(5) 0.118(13) 0.28(2) -0.054(14) -0.26(3) -0.08(2)
O4 0.126(11) 0.83(6) 0.244(18) 0.34(3) 0.087(12) 0.21(2)
O5 0.166(10) 0.062(6) 0.217(12) 0.030(7) -0.115(9) -0.004(6)
O6 0.127(9) 0.151(10) 0.133(9) 0.045(8) -0.017(7) -0.029(8)
O7 0.37(2) 0.131(11) 0.273(18) 0.056(11) -0.246(18) -0.104(13)
O8 0.29(2) 0.164(14) 0.215(16) 0.009(12) 0.069(15) 0.091(15)
N1 0.054(4) 0.038(4) 0.043(4) -0.001(3) -0.001(3) -0.006(3)
N2 0.034(3) 0.048(4) 0.043(4) 0.000(3) -0.007(3) -0.004(3)
N3 0.038(4) 0.040(4) 0.039(4) 0.000(3) -0.004(3) 0.005(3)
N4 0.035(3) 0.044(4) 0.043(4) 0.004(3) -0.004(3) 0.002(3)
N5 0.040(4) 0.048(4) 0.042(4) -0.006(3) -0.003(3) -0.005(3)
N6 0.041(4) 0.040(4) 0.045(4) -0.002(3) 0.002(3) -0.004(3)
N7 0.039(4) 0.035(4) 0.046(4) -0.002(3) -0.007(3) -0.002(3)
N8 0.043(4) 0.039(4) 0.047(4) 0.001(3) -0.014(3) -0.004(3)
C1 0.075(7) 0.051(6) 0.074(7) -0.007(5) 0.008(6) -0.010(5)
C2 0.088(8) 0.050(6) 0.105(9) -0.010(6) -0.001(7) -0.008(6)
C3 0.123(11) 0.050(6) 0.083(8) -0.014(6) 0.019(8) -0.038(7)
C4 0.077(7) 0.077(8) 0.048(6) -0.011(5) 0.007(5) -0.034(6)
C5 0.069(6) 0.064(6) 0.039(5) -0.003(4) 0.012(4) -0.028(5)
C6 0.062(6) 0.052(6) 0.048(5) -0.012(4) 0.012(4) -0.018(5)
C7 0.048(5) 0.080(7) 0.034(4) -0.013(5) 0.004(4) -0.022(5)
C8 0.057(6) 0.104(9) 0.046(6) -0.015(6) 0.003(5) -0.031(6)
C9 0.047(6) 0.123(11) 0.073(8) -0.029(8) -0.016(5) -0.010(7)
C10 0.056(6) 0.118(10) 0.065(7) -0.014(7) -0.018(5) 0.009(7)
C11 0.050(5) 0.087(8) 0.057(6) -0.009(6) -0.021(5) 0.002(5)
C12 0.045(5) 0.065(6) 0.033(4) -0.005(4) -0.005(4) -0.012(4)
C13 0.043(4) 0.045(5) 0.032(4) -0.004(4) 0.000(3) -0.012(4)
C14 0.061(6) 0.041(5) 0.044(5) -0.006(4) 0.004(4) -0.019(4)
C15 0.048(5) 0.040(5) 0.041(5) -0.001(4) 0.003(4) 0.001(4)
C16 0.040(4) 0.042(5) 0.045(5) 0.001(4) -0.004(4) 0.003(4)
C17 0.061(6) 0.046(5) 0.076(7) 0.008(5) -0.004(5) 0.010(5)
C18 0.052(6) 0.072(7) 0.085(8) 0.006(6) -0.021(5) 0.014(5)
C19 0.039(5) 0.077(7) 0.053(6) 0.006(5) -0.012(4) 0.003(5)
C20 0.039(4) 0.056(6) 0.038(4) 0.000(4) -0.003(3) -0.005(4)
C21 0.048(6) 0.097(9) 0.077(7) 0.004(7) -0.018(5) 0.017(6)
C22 0.044(5) 0.101(9) 0.063(6) -0.003(6) -0.023(5) -0.008(6)
C23 0.047(5) 0.077(7) 0.047(5) -0.010(5) -0.003(4) -0.012(5)
C24 0.038(4) 0.064(6) 0.040(5) 0.000(4) -0.003(4) -0.008(4)
C25 0.062(7) 0.091(8) 0.059(6) -0.018(6) 0.000(5) -0.033(6)
C26 0.070(7) 0.063(7) 0.077(7) -0.025(6) -0.006(6) -0.010(6)
C27 0.060(6) 0.049(5) 0.061(6) -0.009(5) 0.002(5) -0.009(5)
C28 0.062(6) 0.048(5) 0.051(5) 0.000(4) 0.000(5) 0.002(5)
C29 0.072(7) 0.071(7) 0.062(6) 0.005(5) 0.020(5) 0.001(6)
C30 0.103(9) 0.058(6) 0.045(6) 0.014(5) 0.014(6) 0.004(6)
C31 0.078(7) 0.055(6) 0.041(5) 0.002(4) -0.006(5) 0.001(5)
C32 0.052(5) 0.040(5) 0.046(5) -0.001(4) -0.005(4) -0.001(4)
C33 0.054(5) 0.040(5) 0.046(5) 0.006(4) -0.007(4) 0.003(4)
C34 0.067(6) 0.057(6) 0.052(6) 0.005(5) -0.014(5) 0.009(5)
C35 0.054(6) 0.062(7) 0.085(8) 0.005(6) -0.015(6) 0.013(5)
C36 0.043(5) 0.042(5) 0.077(7) -0.004(5) 0.000(5) 0.001(4)
C37 0.039(4) 0.036(4) 0.059(5) 0.000(4) -0.007(4) -0.001(4)
C38 0.038(4) 0.041(5) 0.051(5) 0.001(4) -0.003(4) -0.002(4)
C39 0.055(5) 0.055(6) 0.061(6) 0.000(5) 0.009(5) -0.006(4)
C40 0.052(6) 0.091(8) 0.061(6) -0.006(6) 0.010(5) -0.011(5)
C41 0.069(7) 0.110(9) 0.041(5) 0.027(5) -0.003(5) -0.018(6)
C42 0.048(5) 0.070(6) 0.054(6) 0.010(5) -0.002(4) -0.004(5)
O1W 0.117(17) 0.26(3) 0.057(11) -0.002(15) 0.062(11) -0.015(19)
O1W' 0.32(4) 0.30(4) 0.13(2) -0.16(2) 0.19(3) -0.24(3)

loop_
_atom_type_symbol
_atom_type_description
_atom_type_scat_dispersion_real
_atom_type_scat_dispersion_imag
_atom_type_scat_source
C C 0.0033 0.0016 'International Tables Vol C Tables 4.2.6.8 and 6.1.1.4'
H H 0.0000 0.0000 'International Tables Vol C Tables 4.2.6.8 and 6.1.1.4'
N N 0.0061 0.0033 'International Tables Vol C Tables 4.2.6.8 and 6.1.1.4'
O O 0.0106 0.0060 'International Tables Vol C Tables 4.2.6.8 and 6.1.1.4'
Cl Cl 0.1484 0.1585 'International Tables Vol C Tables 4.2.6.8 and 6.1.1.4'
Ru Ru -1.2594 0.8363 'International Tables Vol C Tables 4.2.6.8 and 6.1.1.4'

loop_
_geom_angle_atom_site_label_1
_geom_angle_atom_site_label_2
_geom_angle_atom_site_label_3
_geom_angle
N4 Ru1 N7 173.2(3)
N4 Ru1 N3 78.0(3)
N7 Ru1 N3 95.2(2)
N4 Ru1 N8 101.1(3)
N7 Ru1 N8 78.5(3)
N3 Ru1 N8 95.4(3)
N4 Ru1 N6 102.6(3)
N7 Ru1 N6 78.3(3)
N3 Ru1 N6 91.8(3)
N8 Ru1 N6 156.2(3)
N4 Ru1 N5 78.5(3)
N7 Ru1 N5 108.3(3)
N3 Ru1 N5 156.5(3)
N8 Ru1 N5 90.3(2)
N6 Ru1 N5 92.1(3)
O4 Cl1 O3 98.1(19)
O4 Cl1 O2 111.1(10)
O3 Cl1 O2 117.1(13)
O4 Cl1 O1 109.4(14)
O3 Cl1 O1 105.4(11)
O2 Cl1 O1 114.3(7)
O7 Cl2 O5 113.5(7)
O7 Cl2 O6 117.8(10)
O5 Cl2 O6 112.3(8)
O7 Cl2 O8 111.1(13)
O5 Cl2 O8 103.7(10)
O6 Cl2 O8 96.1(8)
C14 N1 C15 115.5(7)
N3 N2 C13 117.2(7)
N2 N3 C15 119.4(7)
N2 N3 Ru1 124.7(5)
C15 N3 Ru1 115.9(5)
C20 N4 C16 120.6(7)
C20 N4 Ru1 118.6(6)
C16 N4 Ru1 120.8(5)
C27 N5 C24 117.4(7)
C27 N5 Ru1 132.1(6)
C24 N5 Ru1 110.5(5)
C28 N6 C32 117.8(7)
C28 N6 Ru1 128.3(6)
C32 N6 Ru1 113.8(5)
C33 N7 C37 121.7(7)
C33 N7 Ru1 118.5(6)
C37 N7 Ru1 118.7(5)
C42 N8 C38 118.2(8)
C42 N8 Ru1 127.6(6)
C38 N8 Ru1 113.8(5)
C2 C1 C6 121.4(11)
C1 C2 C3 119.1(12)
C4 C3 C2 121.5(10)
C3 C4 C5 120.8(11)
C6 C5 C4 116.0(10)
C6 C5 C7 121.1(8)
C4 C5 C7 122.9(9)
C1 C6 C5 121.1(9)
C1 C6 C14 120.8(9)
C5 C6 C14 118.1(9)
C8 C7 C12 116.2(10)
C8 C7 C5 123.7(10)
C12 C7 C5 120.1(8)
C9 C8 C7 121.7(11)
C8 C9 C10 121.3(10)
C9 C10 C11 120.8(12)
C12 C11 C10 119.4(11)
C11 C12 C7 120.6(8)
C11 C12 C13 120.8(8)
C7 C12 C13 118.5(9)
N2 C13 C14 121.6(7)
N2 C13 C12 117.0(8)
C14 C13 C12 121.4(8)
N1 C14 C13 120.9(7)
N1 C14 C6 118.4(9)
C13 C14 C6 120.6(8)
N1 C15 N3 125.4(8)
N1 C15 C16 120.4(7)
N3 C15 C16 114.1(7)
N4 C16 C17 121.0(8)
N4 C16 C15 111.2(7)
C17 C16 C15 127.8(8)
C18 C17 C16 119.0(9)
C17 C18 C19 120.8(9)
C20 C19 C21 115.2(10)
C20 C19 C18 117.1(8)
C21 C19 C18 127.7(9)
N4 C20 C19 121.5(8)
N4 C20 C24 114.3(7)
C19 C20 C24 124.2(8)
C22 C21 C19 122.8(10)
C21 C22 C23 121.5(9)
C24 C23 C25 115.9(9)
C24 C23 C22 117.7(9)
C25 C23 C22 126.4(9)
N5 C24 C20 118.0(7)
N5 C24 C23 123.5(9)
C20 C24 C23 118.4(8)
C26 C25 C23 120.4(9)
C25 C26 C27 120.9(10)
N5 C27 C26 121.8(9)
N6 C28 C29 123.3(9)
C28 C29 C30 117.7(10)
C31 C30 C29 120.3(9)
C30 C31 C32 119.6(9)
N6 C32 C31 121.2(8)
N6 C32 C33 115.0(7)
C31 C32 C33 123.7(8)
N7 C33 C34 119.4(8)
N7 C33 C32 113.0(7)
C34 C33 C32 127.6(8)
C33 C34 C35 119.8(9)
C36 C35 C34 119.6(9)
C37 C36 C35 118.7(9)
N7 C37 C36 120.7(8)
N7 C37 C38 113.2(7)
C36 C37 C38 126.1(8)
N8 C38 C39 120.9(8)
N8 C38 C37 114.5(7)
C39 C38 C37 124.6(8)
C40 C39 C38 119.8(9)
C39 C40 C41 119.0(10)
C42 C41 C40 119.5(9)
N8 C42 C41 122.6(9)

loop_
_geom_bond_atom_site_label_1
_geom_bond_atom_site_label_2
_geom_bond_distance
Ru1 N4 1.994(6)
Ru1 N7 2.000(6)
Ru1 N3 2.042(6)
Ru1 N8 2.084(7)
Ru1 N6 2.088(7)
Ru1 N5 2.130(7)
Cl1 O4 1.278(15)
Cl1 O3 1.275(16)
Cl1 O2 1.339(10)
Cl1 O1 1.395(10)
Cl2 O7 1.286(11)
Cl2 O5 1.387(10)
Cl2 O6 1.413(11)
Cl2 O8 1.514(16)
N1 C14 1.340(11)
N1 C15 1.323(10)
N2 N3 1.335(8)
N2 C13 1.357(10)
N3 C15 1.379(10)
N4 C20 1.344(10)
N4 C16 1.345(10)
N5 C27 1.347(11)
N5 C24 1.380(11)
N6 C28 1.336(11)
N6 C32 1.371(10)
N7 C33 1.343(10)
N7 C37 1.349(10)
N8 C42 1.337(11)
N8 C38 1.387(10)
C1 C2 1.361(14)
C1 C6 1.380(14)
C2 C3 1.381(17)
C3 C4 1.368(16)
C4 C5 1.427(14)
C5 C6 1.419(13)
C5 C7 1.469(14)
C6 C14 1.478(11)
C7 C8 1.419(13)
C7 C12 1.425(13)
C8 C9 1.347(16)
C9 C10 1.351(17)
C10 C11 1.387(13)
C11 C12 1.389(14)
C12 C13 1.463(11)
C13 C14 1.402(12)
C15 C16 1.491(11)
C16 C17 1.403(12)
C17 C18 1.369(13)
C18 C19 1.407(15)
C19 C20 1.415(12)
C19 C21 1.429(14)
C20 C24 1.409(12)
C21 C22 1.350(16)
C22 C23 1.449(14)
C23 C24 1.422(11)
C23 C25 1.417(15)
C25 C26 1.346(15)
C26 C27 1.403(13)
C28 C29 1.385(13)
C29 C30 1.388(15)
C30 C31 1.349(14)
C31 C32 1.389(12)
C32 C33 1.471(12)
C33 C34 1.396(12)
C34 C35 1.388(14)
C35 C36 1.387(14)
C36 C37 1.390(11)
C37 C38 1.461(11)
C38 C39 1.400(12)
C39 C40 1.372(14)
C40 C41 1.388(15)
C41 C42 1.388(14)
O1W O1W' 1.70(5)
